data_7249490
loop_
_publ_author_name
'Das, Barnali'
'Bhattacharyya, Arghyadeep'
'Paul, Bhaswati'
'Natarajan, Ramalingam'
'Majumdar, Swapan'

_publ_section_title
;
 An elegant approach for the synthesis of multisubstituted imidazole
 <i>via</i> FeCl<sub>3</sub>/SiO<sub>2</sub> catalyzed activation of
 acetals: a photophysical study of an imidazole-carbazole hybrid.
;
_journal_issue 45
_journal_name_full 'RSC advances'
_journal_page_first 33512
_journal_page_last 33523
_journal_paper_doi 10.1039/d4ra06436d
_journal_volume 14
_journal_year 2024
_chemical_formula_moiety 'C35 H27 N3, 1[CH2Cl2]'
_chemical_formula_sum 'C36 H29 Cl2 N3'
_chemical_formula_weight 574.52
_chemical_name_systematic RN_BP_BDS110
_space_group_crystal_system triclinic
_space_group_IT_number 2
_space_group_name_Hall '-P 1'
_space_group_name_H-M_alt 'P -1'
_atom_sites_solution_hydrogens geom
_atom_sites_solution_primary dual
_audit_creation_date 2024-05-02
_audit_creation_method
;
Olex2 1.5
(compiled 2023.03.06 svn.rbb2c1857 for OlexSys, GUI svn.r6748)
;
_audit_update_record
;
2024-06-07 deposited with the CCDC.	2024-10-09 downloaded from the CCDC.
;
_cell_angle_alpha 113.447(9)
_cell_angle_beta 91.736(10)
_cell_angle_gamma 95.668(10)
_cell_formula_units_Z 2
_cell_length_a 10.137(2)
_cell_length_b 11.456(3)
_cell_length_c 13.238(3)
_cell_measurement_reflns_used 8922
_cell_measurement_temperature 273.15
_cell_measurement_theta_max 68.24
_cell_measurement_theta_min 4.24
_cell_volume 1399.4(6)
_computing_cell_refinement 'Bruker SAINT V8.38A (Bruker AXS)'
_computing_data_collection 'Bruker APEX3 ver.2018.7-2(Bruker AXS)'
_computing_data_reduction 'Bruker SAINT V8.38A (Bruker AXS)'
_computing_molecular_graphics 'Olex2 1.5 (Dolomanov et al., 2009)'
_computing_publication_material 'Olex2 1.5 (Dolomanov et al., 2009)'
_computing_structure_refinement 'SHELXL 2018/3 (Sheldrick, 2015)'
_computing_structure_solution 'SHELXT 2018/2(Sheldrick 2014)'
_diffrn_ambient_temperature 273.15
_diffrn_detector 'CPAD area detector'
_diffrn_detector_area_resol_mean 7.407
_diffrn_detector_type 'Bruker Photon III'
_diffrn_measured_fraction_theta_full 0.955
_diffrn_measured_fraction_theta_max 0.949
_diffrn_measurement_device 'four-circle diffractometer'
_diffrn_measurement_device_type 'Bruker APEX3_IMuS Diamond_Photon III'
_diffrn_measurement_method '\w and \f scans'
_diffrn_radiation_collimation '0.5 mm double-pinhole'
_diffrn_radiation_monochromator 'mirror optics'
_diffrn_radiation_probe x-ray
_diffrn_radiation_type 'Cu K\a'
_diffrn_radiation_wavelength 1.54178
_diffrn_reflns_av_R_equivalents 0.0612
_diffrn_reflns_av_unetI/netI 0.0315
_diffrn_reflns_Laue_measured_fraction_full 0.955
_diffrn_reflns_Laue_measured_fraction_max 0.949
_diffrn_reflns_limit_h_max 11
_diffrn_reflns_limit_h_min -12
_diffrn_reflns_limit_k_max 13
_diffrn_reflns_limit_k_min -13
_diffrn_reflns_limit_l_max 15
_diffrn_reflns_limit_l_min -15
_diffrn_reflns_number 45395
_diffrn_reflns_point_group_measured_fraction_full 0.955
_diffrn_reflns_point_group_measured_fraction_max 0.949
_diffrn_reflns_theta_full 67.679
_diffrn_reflns_theta_max 68.414
_diffrn_reflns_theta_min 4.237
_diffrn_source 'microfocus sealed X-ray tube'
_diffrn_source_current 1.2
_diffrn_source_power 0.06
_diffrn_source_type 'Incoatec I\ms Diamond'
_diffrn_source_voltage 50.0
_diffrn_standards_number 0
_exptl_absorpt_coefficient_mu 2.323
_exptl_absorpt_correction_T_max 0.7531
_exptl_absorpt_correction_T_min 0.6466
_exptl_absorpt_correction_type multi-scan
_exptl_absorpt_process_details
;
SADABS-2016/2 (Bruker,2016/2) was used for absorption correction.
wR2(int) was 0.0992 before and 0.0678 after correction.
The Ratio of minimum to maximum transmission is 0.8586.
The \l/2 correction factor is Not present.
;
_exptl_crystal_colour 'clear colourless'
_exptl_crystal_colour_lustre clear
_exptl_crystal_colour_primary colourless
_exptl_crystal_density_diffrn 1.363
_exptl_crystal_description block
_exptl_crystal_F_000 600
_exptl_crystal_recrystallization_method 'Re-crystallisation from solvent: dichlomethane-hexane'
_exptl_crystal_size_max 0.07
_exptl_crystal_size_mid 0.05
_exptl_crystal_size_min 0.02
_refine_diff_density_max 0.157
_refine_diff_density_min -0.209
_refine_diff_density_rms 0.043
_refine_ls_extinction_method none
_refine_ls_goodness_of_fit_ref 1.033
_refine_ls_hydrogen_treatment constr
_refine_ls_matrix_type full
_refine_ls_number_parameters 344
_refine_ls_number_reflns 4889
_refine_ls_number_restraints 0
_refine_ls_restrained_S_all 1.033
_refine_ls_R_factor_all 0.0692
_refine_ls_R_factor_gt 0.0649
_refine_ls_shift/su_max 0.000
_refine_ls_shift/su_mean 0.000
_refine_ls_structure_factor_coef Fsqd
_refine_ls_weighting_details 'w=1/[\s^2^(Fo^2^)+(0.1459P)^2^+0.2365P] where P=(Fo^2^+2Fc^2^)/3'
_refine_ls_weighting_scheme calc
_refine_ls_wR_factor_gt 0.2066
_refine_ls_wR_factor_ref 0.2120
_reflns_Friedel_coverage 0.000
_reflns_number_gt 4430
_reflns_number_total 4889
_reflns_threshold_expression 'I > 2\s(I)'
_cod_data_source_file d4ra06436d2.cif
_cod_data_source_block rn_bp_bds110_2_0m_a
_cod_original_cell_volume 1399.5(6)
_cod_database_code 7249490
_shelx_shelxl_version_number 2018/3
_shelx_space_group_comment
;
The symmetry employed for this shelxl refinement is uniquely defined
by the following loop, which should always be used as a source of
symmetry information in preference to the above space-group names.
They are only intended as comments.
;
_shelx_estimated_absorpt_t_max 0.955
_shelx_estimated_absorpt_t_min 0.854
_olex2_refinement_description
;
1. Fixed Uiso
 At 1.2 times of:
  All C(H) groups, All C(H,H) groups
 At 1.5 times of:
  All C(H,H,H) groups
2.a Secondary CH2 refined with riding coordinates:
 C34(H34A,H34B)
2.b Aromatic/amide H refined with riding coordinates:
 C1(H1), C36(H36), C3(H3), C4(H4), C6(H6), C10(H10), C11(H11), C12(H12),
 C13(H13), C14(H14), C17(H17), C18(H18), C19(H19), C20(H20), C21(H21), C23(H23),
  C24(H24), C27(H27), C29(H29), C30(H30), C31(H31), C32(H32)
2.c Idealised Me refined as rotating group:
 C35(H35A,H35B,H35C)
;
_smtbx_masks_void_probe_radius 1.2
_smtbx_masks_void_truncation_radius 1.2
_olex2_submission_special_instructions 'No special instructions were received'

loop_
_space_group_symop_operation_xyz
'x, y, z'
'-x, -y, -z'

loop_
_atom_site_label
_atom_site_type_symbol
_atom_site_fract_x
_atom_site_fract_y
_atom_site_fract_z
_atom_site_U_iso_or_equiv
_atom_site_adp_type
_atom_site_occupancy
_atom_site_site_symmetry_order
_atom_site_calc_flag
_atom_site_refinement_flags_posn
_atom_site_refinement_flags_adp
_atom_site_refinement_flags_occupancy
_atom_site_disorder_assembly
_atom_site_disorder_group
N1 N 0.67990(15) 0.87941(15) 0.43441(12) 0.0555(4) Uani 1 1 d . . . . .
N2 N 0.47956(15) 0.81006(15) 0.34645(12) 0.0559(4) Uani 1 1 d . . . . .
N3 N -0.01470(15) 0.54769(17) 0.15522(14) 0.0624(4) Uani 1 1 d . . . . .
C1 C 1.0158(2) 1.0898(3) 0.3772(3) 0.0897(8) Uani 1 1 d . . . . .
H1 H 1.093570 1.106500 0.422224 0.108 Uiso 1 1 calc R U . . .
C36 C 1.0126(2) 1.1319(2) 0.2946(2) 0.0765(6) Uani 1 1 d . . . . .
H36 H 1.087943 1.176239 0.282239 0.092 Uiso 1 1 calc R U . . .
C3 C 0.8971(3) 1.1082(3) 0.2302(2) 0.0928(8) Uani 1 1 d . . . . .
H3 H 0.893312 1.137576 0.174154 0.111 Uiso 1 1 calc R U . . .
C4 C 0.7855(2) 1.0405(3) 0.2478(2) 0.0890(8) Uani 1 1 d . . . . .
H4 H 0.707452 1.025723 0.203519 0.107 Uiso 1 1 calc R U . . .
C5 C 0.78772(17) 0.99479(17) 0.32960(14) 0.0546(4) Uani 1 1 d . . . . .
C6 C 0.9042(2) 1.0223(2) 0.3947(2) 0.0758(6) Uani 1 1 d . . . . .
H6 H 0.908228 0.994978 0.451958 0.091 Uiso 1 1 calc R U . . .
C7 C 0.67218(17) 0.91959(17) 0.34955(14) 0.0531(4) Uani 1 1 d . . . . .
C8 C 0.54875(18) 0.87756(18) 0.29376(15) 0.0563(4) Uani 1 1 d . . . . .
C9 C 0.48681(18) 0.8858(2) 0.19497(16) 0.0617(5) Uani 1 1 d . . . . .
C10 C 0.4161(2) 0.9863(3) 0.2038(2) 0.0830(7) Uani 1 1 d . . . . .
H10 H 0.409122 1.050377 0.273170 0.100 Uiso 1 1 calc R U . . .
C11 C 0.3560(3) 0.9935(3) 0.1125(3) 0.1051(10) Uani 1 1 d . . . . .
H11 H 0.308645 1.061519 0.119752 0.126 Uiso 1 1 calc R U . . .
C12 C 0.3669(3) 0.8990(4) 0.0109(3) 0.1088(12) Uani 1 1 d . . . . .
H12 H 0.326163 0.902781 -0.051499 0.131 Uiso 1 1 calc R U . . .
C13 C 0.4371(3) 0.7989(4) -0.0002(2) 0.1021(10) Uani 1 1 d . . . . .
H13 H 0.444420 0.735728 -0.069907 0.123 Uiso 1 1 calc R U . . .
C14 C 0.4971(2) 0.7915(3) 0.09210(19) 0.0817(7) Uani 1 1 d . . . . .
H14 H 0.544059 0.723182 0.084564 0.098 Uiso 1 1 calc R U . . .
C15 C 0.56391(17) 0.81390(17) 0.43080(14) 0.0546(4) Uani 1 1 d . . . . .
C16 C 0.53232(19) 0.75003(18) 0.50534(15) 0.0586(5) Uani 1 1 d . . . . .
C17 C 0.6351(2) 0.7021(2) 0.54352(18) 0.0696(5) Uani 1 1 d . . . . .
H17 H 0.719674 0.708280 0.519411 0.084 Uiso 1 1 calc R U . . .
C18 C 0.6119(3) 0.6454(3) 0.6169(2) 0.0822(7) Uani 1 1 d . . . . .
H18 H 0.680956 0.613718 0.642031 0.099 Uiso 1 1 calc R U . . .
C19 C 0.4879(3) 0.6357(3) 0.6527(2) 0.0875(7) Uani 1 1 d . . . . .
H19 H 0.473007 0.597892 0.702429 0.105 Uiso 1 1 calc R U . . .
C20 C 0.3864(3) 0.6813(3) 0.6159(2) 0.0859(7) Uani 1 1 d . . . . .
H20 H 0.302145 0.673535 0.640191 0.103 Uiso 1 1 calc R U . . .
C21 C 0.4069(2) 0.7391(2) 0.54242(17) 0.0711(6) Uani 1 1 d . . . . .
H21 H 0.336835 0.770431 0.518101 0.085 Uiso 1 1 calc R U . . .
C22 C 0.34798(17) 0.74358(19) 0.30772(15) 0.0560(4) Uani 1 1 d . . . . .
C23 C 0.24032(19) 0.8154(2) 0.32383(17) 0.0649(5) Uani 1 1 d . . . . .
H23 H 0.253691 0.903029 0.366850 0.078 Uiso 1 1 calc R U . . .
C24 C 0.1145(2) 0.7575(2) 0.27660(18) 0.0665(5) Uani 1 1 d . . . . .
H24 H 0.043064 0.805030 0.286326 0.080 Uiso 1 1 calc R U . . .
C25 C 0.09838(17) 0.62678(19) 0.21448(16) 0.0575(4) Uani 1 1 d . . . . .
C26 C 0.20502(17) 0.55256(18) 0.20149(14) 0.0535(4) Uani 1 1 d . . . . .
C27 C 0.33135(17) 0.61336(18) 0.24795(15) 0.0547(4) Uani 1 1 d . . . . .
H27 H 0.403271 0.566500 0.238620 0.066 Uiso 1 1 calc R U . . .
C28 C 0.15257(18) 0.42215(19) 0.13246(15) 0.0575(4) Uani 1 1 d . . . . .
C29 C 0.2079(2) 0.3073(2) 0.09075(19) 0.0713(5) Uani 1 1 d . . . . .
H29 H 0.296213 0.304365 0.109704 0.086 Uiso 1 1 calc R U . . .
C30 C 0.1285(3) 0.1973(2) 0.0203(2) 0.0829(7) Uani 1 1 d . . . . .
H30 H 0.164240 0.119988 -0.008416 0.099 Uiso 1 1 calc R U . . .
C31 C -0.0033(3) 0.2011(2) -0.0078(2) 0.0830(7) Uani 1 1 d . . . . .
H31 H -0.053773 0.126020 -0.056063 0.100 Uiso 1 1 calc R U . . .
C32 C -0.0623(2) 0.3132(2) 0.03370(18) 0.0718(6) Uani 1 1 d . . . . .
H32 H -0.151150 0.314763 0.015142 0.086 Uiso 1 1 calc R U . . .
C33 C 0.01774(18) 0.4239(2) 0.10468(15) 0.0595(5) Uani 1 1 d . . . . .
C34 C -0.14493(19) 0.5885(2) 0.1470(2) 0.0731(6) Uani 1 1 d . . . . .
H34A H -0.187144 0.537731 0.073642 0.088 Uiso 1 1 calc R U . . .
H34B H -0.133082 0.677361 0.156326 0.088 Uiso 1 1 calc R U . . .
C35 C -0.2352(3) 0.5757(3) 0.2307(3) 0.1029(9) Uani 1 1 d . . . . .
H35A H -0.237120 0.491222 0.229441 0.154 Uiso 1 1 calc R U . . .
H35B H -0.323289 0.589729 0.213295 0.154 Uiso 1 1 calc R U . . .
H35C H -0.202894 0.638049 0.302834 0.154 Uiso 1 1 calc R U . . .

loop_
_atom_site_aniso_label
_atom_site_aniso_U_11
_atom_site_aniso_U_22
_atom_site_aniso_U_33
_atom_site_aniso_U_23
_atom_site_aniso_U_13
_atom_site_aniso_U_12
N1 0.0481(8) 0.0645(9) 0.0516(8) 0.0238(7) -0.0049(6) -0.0028(6)
N2 0.0462(8) 0.0676(9) 0.0529(8) 0.0267(7) -0.0058(6) -0.0056(6)
N3 0.0404(8) 0.0787(11) 0.0681(9) 0.0329(8) -0.0036(7) -0.0042(7)
C1 0.0535(12) 0.115(2) 0.1135(19) 0.0670(17) -0.0169(12) -0.0174(12)
C36 0.0596(12) 0.0839(14) 0.0839(15) 0.0366(12) 0.0046(10) -0.0139(10)
C3 0.0815(16) 0.125(2) 0.0802(15) 0.0608(15) -0.0107(12) -0.0316(14)
C4 0.0661(13) 0.129(2) 0.0808(15) 0.0642(15) -0.0221(11) -0.0323(13)
C5 0.0476(9) 0.0591(10) 0.0532(9) 0.0210(8) -0.0031(7) -0.0019(7)
C6 0.0544(11) 0.0967(16) 0.0879(15) 0.0555(13) -0.0145(10) -0.0115(10)
C7 0.0472(9) 0.0612(10) 0.0498(9) 0.0235(7) -0.0029(7) -0.0007(7)
C8 0.0486(9) 0.0658(10) 0.0535(9) 0.0266(8) -0.0058(7) -0.0047(8)
C9 0.0473(9) 0.0788(12) 0.0612(11) 0.0360(9) -0.0111(8) -0.0121(8)
C10 0.0770(15) 0.0884(15) 0.0885(15) 0.0455(13) -0.0208(12) -0.0023(12)
C11 0.0914(19) 0.125(2) 0.122(2) 0.081(2) -0.0340(17) -0.0089(17)
C12 0.0704(16) 0.177(3) 0.106(2) 0.099(2) -0.0328(15) -0.0328(19)
C13 0.0801(17) 0.159(3) 0.0603(13) 0.0440(16) -0.0089(12) -0.0150(18)
C14 0.0674(13) 0.1116(18) 0.0614(12) 0.0335(12) -0.0059(10) -0.0008(12)
C15 0.0495(9) 0.0629(10) 0.0491(9) 0.0224(8) -0.0031(7) -0.0007(8)
C16 0.0581(10) 0.0636(10) 0.0497(9) 0.0215(8) -0.0039(8) -0.0049(8)
C17 0.0644(12) 0.0843(14) 0.0655(12) 0.0385(10) -0.0035(9) -0.0009(10)
C18 0.0904(16) 0.0921(16) 0.0762(14) 0.0492(13) -0.0043(12) 0.0024(13)
C19 0.0978(18) 0.1026(18) 0.0737(14) 0.0530(13) 0.0011(13) -0.0090(14)
C20 0.0785(15) 0.1053(18) 0.0769(15) 0.0439(14) 0.0130(12) -0.0090(13)
C21 0.0643(12) 0.0876(14) 0.0627(12) 0.0345(10) 0.0052(9) -0.0029(10)
C22 0.0438(9) 0.0695(11) 0.0533(9) 0.0264(8) -0.0036(7) -0.0039(8)
C23 0.0548(11) 0.0652(11) 0.0682(12) 0.0216(9) 0.0017(9) 0.0014(8)
C24 0.0491(10) 0.0725(12) 0.0749(13) 0.0272(10) 0.0040(9) 0.0057(8)
C25 0.0417(9) 0.0733(11) 0.0580(10) 0.0296(9) 0.0003(7) -0.0029(8)
C26 0.0454(9) 0.0665(10) 0.0499(9) 0.0270(8) 0.0002(7) -0.0010(7)
C27 0.0452(9) 0.0682(11) 0.0532(9) 0.0284(8) -0.0006(7) 0.0019(7)
C28 0.0500(9) 0.0691(11) 0.0531(9) 0.0272(8) -0.0013(7) -0.0036(8)
C29 0.0672(12) 0.0709(12) 0.0729(13) 0.0285(10) -0.0073(10) 0.0017(10)
C30 0.0875(16) 0.0656(13) 0.0864(15) 0.0248(11) -0.0099(12) -0.0018(11)
C31 0.0840(16) 0.0776(14) 0.0762(14) 0.0273(11) -0.0150(12) -0.0192(12)
C32 0.0588(11) 0.0836(14) 0.0692(12) 0.0336(11) -0.0094(9) -0.0168(10)
C33 0.0505(10) 0.0742(12) 0.0544(10) 0.0307(9) -0.0022(8) -0.0085(8)
C34 0.0428(10) 0.0973(15) 0.0860(14) 0.0466(12) -0.0027(9) 0.0000(9)
C35 0.0699(15) 0.136(2) 0.116(2) 0.0597(19) 0.0354(15) 0.0222(15)

loop_
_atom_type_symbol
_atom_type_description
_atom_type_scat_dispersion_real
_atom_type_scat_dispersion_imag
_atom_type_scat_source
C C 0.0181 0.0091 'International Tables Vol C Tables 4.2.6.8 and 6.1.1.4'
H H 0.0000 0.0000 'International Tables Vol C Tables 4.2.6.8 and 6.1.1.4'
Cl Cl 0.3639 0.7018 'International Tables Vol C Tables 4.2.6.8 and 6.1.1.4'
N N 0.0311 0.0180 'International Tables Vol C Tables 4.2.6.8 and 6.1.1.4'

loop_
_geom_angle_atom_site_label_1
_geom_angle_atom_site_label_2
_geom_angle_atom_site_label_3
_geom_angle
_geom_angle_site_symmetry_1
_geom_angle_site_symmetry_3
_geom_angle_publ_flag
C15 N1 C7 106.61(15) . . ?
C8 N2 C22 122.84(15) . . ?
C15 N2 C8 106.83(15) . . ?
C15 N2 C22 130.17(16) . . ?
C25 N3 C34 125.72(18) . . ?
C33 N3 C25 108.28(16) . . ?
C33 N3 C34 126.01(17) . . ?
C36 C1 H1 119.7 . . ?
C36 C1 C6 120.5(2) . . ?
C6 C1 H1 119.7 . . ?
C1 C36 H36 120.5 . . ?
C1 C36 C3 119.0(2) . . ?
C3 C36 H36 120.5 . . ?
C36 C3 H3 119.8 . . ?
C36 C3 C4 120.4(2) . . ?
C4 C3 H3 119.8 . . ?
C3 C4 H4 119.3 . . ?
C5 C4 C3 121.4(2) . . ?
C5 C4 H4 119.3 . . ?
C4 C5 C7 123.25(17) . . ?
C6 C5 C4 117.00(19) . . ?
C6 C5 C7 119.75(17) . . ?
C1 C6 H6 119.2 . . ?
C5 C6 C1 121.7(2) . . ?
C5 C6 H6 119.2 . . ?
N1 C7 C5 120.36(15) . . ?
C8 C7 N1 109.63(16) . . ?
C8 C7 C5 130.00(16) . . ?
N2 C8 C9 120.19(16) . . ?
C7 C8 N2 105.92(16) . . ?
C7 C8 C9 133.81(17) . . ?
C10 C9 C8 121.1(2) . . ?
C14 C9 C8 120.0(2) . . ?
C14 C9 C10 118.9(2) . . ?
C9 C10 H10 119.3 . . ?
C11 C10 C9 121.5(3) . . ?
C11 C10 H10 119.3 . . ?
C10 C11 H11 120.5 . . ?
C12 C11 C10 118.9(3) . . ?
C12 C11 H11 120.5 . . ?
C11 C12 H12 119.6 . . ?
C11 C12 C13 120.7(2) . . ?
C13 C12 H12 119.6 . . ?
C12 C13 H13 119.9 . . ?
C12 C13 C14 120.2(3) . . ?
C14 C13 H13 119.9 . . ?
C9 C14 C13 119.7(3) . . ?
C9 C14 H14 120.2 . . ?
C13 C14 H14 120.2 . . ?
N1 C15 N2 111.01(16) . . ?
N1 C15 C16 124.03(16) . . ?
N2 C15 C16 124.93(16) . . ?
C17 C16 C15 118.00(18) . . ?
C21 C16 C15 123.36(19) . . ?
C21 C16 C17 118.61(19) . . ?
C16 C17 H17 119.8 . . ?
C18 C17 C16 120.4(2) . . ?
C18 C17 H17 119.8 . . ?
C17 C18 H18 119.9 . . ?
C19 C18 C17 120.2(2) . . ?
C19 C18 H18 119.9 . . ?
C18 C19 H19 119.9 . . ?
C20 C19 C18 120.2(2) . . ?
C20 C19 H19 119.9 . . ?
C19 C20 H20 119.6 . . ?
C19 C20 C21 120.8(2) . . ?
C21 C20 H20 119.6 . . ?
C16 C21 H21 120.1 . . ?
C20 C21 C16 119.8(2) . . ?
C20 C21 H21 120.1 . . ?
C23 C22 N2 118.77(17) . . ?
C27 C22 N2 119.72(17) . . ?
C27 C22 C23 121.27(17) . . ?
C22 C23 H23 119.6 . . ?
C24 C23 C22 120.87(19) . . ?
C24 C23 H23 119.6 . . ?
C23 C24 H24 121.1 . . ?
C25 C24 C23 117.80(19) . . ?
C25 C24 H24 121.1 . . ?
N3 C25 C26 109.08(17) . . ?
C24 C25 N3 129.09(18) . . ?
C24 C25 C26 121.83(17) . . ?
C25 C26 C28 106.64(16) . . ?
C27 C26 C25 119.26(17) . . ?
C27 C26 C28 133.99(17) . . ?
C22 C27 C26 118.89(17) . . ?
C22 C27 H27 120.6 . . ?
C26 C27 H27 120.6 . . ?
C29 C28 C26 133.71(18) . . ?
C29 C28 C33 119.74(18) . . ?
C33 C28 C26 106.53(17) . . ?
C28 C29 H29 120.7 . . ?
C30 C29 C28 118.6(2) . . ?
C30 C29 H29 120.7 . . ?
C29 C30 H30 119.5 . . ?
C31 C30 C29 120.9(2) . . ?
C31 C30 H30 119.5 . . ?
C30 C31 H31 119.0 . . ?
C32 C31 C30 122.0(2) . . ?
C32 C31 H31 119.0 . . ?
C31 C32 H32 121.5 . . ?
C31 C32 C33 117.0(2) . . ?
C33 C32 H32 121.5 . . ?
N3 C33 C28 109.45(16) . . ?
N3 C33 C32 128.81(19) . . ?
C32 C33 C28 121.7(2) . . ?
N3 C34 H34A 108.9 . . ?
N3 C34 H34B 108.9 . . ?
N3 C34 C35 113.5(2) . . ?
H34A C34 H34B 107.7 . . ?
C35 C34 H34A 108.9 . . ?
C35 C34 H34B 108.9 . . ?
C34 C35 H35A 109.5 . . ?
C34 C35 H35B 109.5 . . ?
C34 C35 H35C 109.5 . . ?
H35A C35 H35B 109.5 . . ?
H35A C35 H35C 109.5 . . ?
H35B C35 H35C 109.5 . . ?

loop_
_geom_bond_atom_site_label_1
_geom_bond_atom_site_label_2
_geom_bond_distance
_geom_bond_site_symmetry_2
_geom_bond_publ_flag
N1 C7 1.376(2) . ?
N1 C15 1.320(2) . ?
N2 C8 1.389(2) . ?
N2 C15 1.370(2) . ?
N2 C22 1.438(2) . ?
N3 C25 1.387(2) . ?
N3 C33 1.385(3) . ?
N3 C34 1.458(3) . ?
C1 H1 0.9300 . ?
C1 C36 1.359(3) . ?
C1 C6 1.385(3) . ?
C36 H36 0.9300 . ?
C36 C3 1.365(3) . ?
C3 H3 0.9300 . ?
C3 C4 1.386(3) . ?
C4 H4 0.9300 . ?
C4 C5 1.378(3) . ?
C5 C6 1.372(3) . ?
C5 C7 1.478(2) . ?
C6 H6 0.9300 . ?
C7 C8 1.373(2) . ?
C8 C9 1.474(3) . ?
C9 C10 1.383(3) . ?
C9 C14 1.375(3) . ?
C10 H10 0.9300 . ?
C10 C11 1.372(4) . ?
C11 H11 0.9300 . ?
C11 C12 1.367(5) . ?
C12 H12 0.9300 . ?
C12 C13 1.370(5) . ?
C13 H13 0.9300 . ?
C13 C14 1.385(4) . ?
C14 H14 0.9300 . ?
C15 C16 1.469(3) . ?
C16 C17 1.394(3) . ?
C16 C21 1.389(3) . ?
C17 H17 0.9300 . ?
C17 C18 1.380(3) . ?
C18 H18 0.9300 . ?
C18 C19 1.366(4) . ?
C19 H19 0.9300 . ?
C19 C20 1.359(4) . ?
C20 H20 0.9300 . ?
C20 C21 1.388(3) . ?
C21 H21 0.9300 . ?
C22 C23 1.402(3) . ?
C22 C27 1.372(3) . ?
C23 H23 0.9300 . ?
C23 C24 1.383(3) . ?
C24 H24 0.9300 . ?
C24 C25 1.382(3) . ?
C25 C26 1.413(3) . ?
C26 C27 1.392(2) . ?
C26 C28 1.441(3) . ?
C27 H27 0.9300 . ?
C28 C29 1.392(3) . ?
C28 C33 1.409(3) . ?
C29 H29 0.9300 . ?
C29 C30 1.387(3) . ?
C30 H30 0.9300 . ?
C30 C31 1.386(4) . ?
C31 H31 0.9300 . ?
C31 C32 1.386(4) . ?
C32 H32 0.9300 . ?
C32 C33 1.397(3) . ?
C34 H34A 0.9700 . ?
C34 H34B 0.9700 . ?
C34 C35 1.500(3) . ?
C35 H35A 0.9600 . ?
C35 H35B 0.9600 . ?
C35 H35C 0.9600 . ?

loop_
_geom_torsion_atom_site_label_1
_geom_torsion_atom_site_label_2
_geom_torsion_atom_site_label_3
_geom_torsion_atom_site_label_4
_geom_torsion
_geom_torsion_site_symmetry_1
_geom_torsion_site_symmetry_2
_geom_torsion_site_symmetry_3
_geom_torsion_site_symmetry_4
_geom_torsion_publ_flag
N1 C7 C8 N2 0.1(2) . . . . ?
N1 C7 C8 C9 -176.6(2) . . . . ?
N1 C15 C16 C17 -31.6(3) . . . . ?
N1 C15 C16 C21 146.1(2) . . . . ?
N2 C8 C9 C10 92.0(2) . . . . ?
N2 C8 C9 C14 -87.0(2) . . . . ?
N2 C15 C16 C17 146.0(2) . . . . ?
N2 C15 C16 C21 -36.3(3) . . . . ?
N2 C22 C23 C24 172.13(18) . . . . ?
N2 C22 C27 C26 -173.45(15) . . . . ?
N3 C25 C26 C27 175.81(15) . . . . ?
N3 C25 C26 C28 -1.0(2) . . . . ?
C1 C36 C3 C4 -0.9(4) . . . . ?
C36 C1 C6 C5 0.5(4) . . . . ?
C36 C3 C4 C5 -0.4(5) . . . . ?
C3 C4 C5 C6 1.8(4) . . . . ?
C3 C4 C5 C7 -178.5(2) . . . . ?
C4 C5 C6 C1 -1.8(4) . . . . ?
C4 C5 C7 N1 -178.4(2) . . . . ?
C4 C5 C7 C8 2.5(3) . . . . ?
C5 C7 C8 N2 179.23(18) . . . . ?
C5 C7 C8 C9 2.5(4) . . . . ?
C6 C1 C36 C3 0.9(4) . . . . ?
C6 C5 C7 N1 1.4(3) . . . . ?
C6 C5 C7 C8 -177.7(2) . . . . ?
C7 N1 C15 N2 -0.3(2) . . . . ?
C7 N1 C15 C16 177.67(17) . . . . ?
C7 C5 C6 C1 178.4(2) . . . . ?
C7 C8 C9 C10 -91.7(3) . . . . ?
C7 C8 C9 C14 89.3(3) . . . . ?
C8 N2 C15 N1 0.3(2) . . . . ?
C8 N2 C15 C16 -177.60(17) . . . . ?
C8 N2 C22 C23 -74.2(2) . . . . ?
C8 N2 C22 C27 100.3(2) . . . . ?
C8 C9 C10 C11 -178.8(2) . . . . ?
C8 C9 C14 C13 179.1(2) . . . . ?
C9 C10 C11 C12 -0.1(4) . . . . ?
C10 C9 C14 C13 0.1(3) . . . . ?
C10 C11 C12 C13 -0.3(4) . . . . ?
C11 C12 C13 C14 0.6(4) . . . . ?
C12 C13 C14 C9 -0.5(4) . . . . ?
C14 C9 C10 C11 0.2(4) . . . . ?
C15 N1 C7 C5 -179.13(16) . . . . ?
C15 N1 C7 C8 0.1(2) . . . . ?
C15 N2 C8 C7 -0.2(2) . . . . ?
C15 N2 C8 C9 177.01(18) . . . . ?
C15 N2 C22 C23 111.2(2) . . . . ?
C15 N2 C22 C27 -74.3(3) . . . . ?
C15 C16 C17 C18 177.6(2) . . . . ?
C15 C16 C21 C20 -177.7(2) . . . . ?
C16 C17 C18 C19 0.1(4) . . . . ?
C17 C16 C21 C20 0.0(3) . . . . ?
C17 C18 C19 C20 0.3(4) . . . . ?
C18 C19 C20 C21 -0.6(4) . . . . ?
C19 C20 C21 C16 0.4(4) . . . . ?
C21 C16 C17 C18 -0.2(3) . . . . ?
C22 N2 C8 C7 -175.94(16) . . . . ?
C22 N2 C8 C9 1.3(3) . . . . ?
C22 N2 C15 N1 175.60(17) . . . . ?
C22 N2 C15 C16 -2.3(3) . . . . ?
C22 C23 C24 C25 0.8(3) . . . . ?
C23 C22 C27 C26 0.9(3) . . . . ?
C23 C24 C25 N3 -176.93(19) . . . . ?
C23 C24 C25 C26 1.9(3) . . . . ?
C24 C25 C26 C27 -3.2(3) . . . . ?
C24 C25 C26 C28 -179.97(18) . . . . ?
C25 N3 C33 C28 0.8(2) . . . . ?
C25 N3 C33 C32 -177.42(19) . . . . ?
C25 N3 C34 C35 -93.7(3) . . . . ?
C25 C26 C27 C22 1.8(3) . . . . ?
C25 C26 C28 C29 179.7(2) . . . . ?
C25 C26 C28 C33 1.4(2) . . . . ?
C26 C28 C29 C30 -176.6(2) . . . . ?
C26 C28 C33 N3 -1.3(2) . . . . ?
C26 C28 C33 C32 177.00(17) . . . . ?
C27 C22 C23 C24 -2.3(3) . . . . ?
C27 C26 C28 C29 3.6(4) . . . . ?
C27 C26 C28 C33 -174.69(19) . . . . ?
C28 C26 C27 C22 177.45(19) . . . . ?
C28 C29 C30 C31 -0.3(4) . . . . ?
C29 C28 C33 N3 -179.89(17) . . . . ?
C29 C28 C33 C32 -1.6(3) . . . . ?
C29 C30 C31 C32 -0.9(4) . . . . ?
C30 C31 C32 C33 0.8(4) . . . . ?
C31 C32 C33 N3 178.4(2) . . . . ?
C31 C32 C33 C28 0.4(3) . . . . ?
C33 N3 C25 C24 179.1(2) . . . . ?
C33 N3 C25 C26 0.1(2) . . . . ?
C33 N3 C34 C35 86.8(3) . . . . ?
C33 C28 C29 C30 1.5(3) . . . . ?
C34 N3 C25 C24 -0.5(3) . . . . ?
C34 N3 C25 C26 -179.38(17) . . . . ?
C34 N3 C33 C28 -179.72(18) . . . . ?
C34 N3 C33 C32 2.1(3) . . . . ?

loop_
_smtbx_masks_void_nr
_smtbx_masks_void_average_x
_smtbx_masks_void_average_y
_smtbx_masks_void_average_z
_smtbx_masks_void_volume
_smtbx_masks_void_count_electrons
_smtbx_masks_void_content
1 0.000 0.500 0.500 121.5 59.9 '2 CH2Cl2'
2 0.500 0.500 0.000 28.7 7.5 ?
